data_7034091
loop_
_publ_author_name
'Al-Khafaji, Yahya'
'Sun, Xinsen'
'Prior, Timothy J.'
'Elsegood, Mark R. J.'
'Redshaw, Carl'

_publ_section_title
;
 Tetraphenolate niobium and tantalum complexes for the ring opening
 polymerization of \e-caprolactone.
;
_journal_issue 27
_journal_name_full 'Dalton transactions (Cambridge, England : 2003)'
_journal_page_first 12349
_journal_page_last 12356
_journal_paper_doi 10.1039/c5dt00272a
_journal_volume 44
_journal_year 2015
_chemical_formula_moiety 'C130 H179 Cl N Nb O8, 5(C2 H3 N)'
_chemical_formula_sum 'C140 H194 Cl N6 Nb O8'
_chemical_formula_weight 2217.36
_space_group_crystal_system triclinic
_space_group_IT_number 2
_space_group_name_Hall '-P 1'
_space_group_name_H-M_alt 'P -1'
_symmetry_space_group_name_Hall '-P 1'
_symmetry_space_group_name_H-M 'P -1'
_atom_sites_solution_hydrogens geom
_atom_sites_solution_primary direct
_atom_sites_solution_secondary difmap
_audit_creation_method SHELXL-2014/7
_audit_update_record
;
2015-01-15 deposited with the CCDC.
2015-02-18 downloaded from the CCDC.
;
_cell_angle_alpha 74.926(8)
_cell_angle_beta 81.846(9)
_cell_angle_gamma 73.063(7)
_cell_formula_units_Z 2
_cell_length_a 17.5553(17)
_cell_length_b 19.1574(15)
_cell_length_c 22.552(3)
_cell_measurement_reflns_used 9671
_cell_measurement_temperature 150(2)
_cell_measurement_theta_max 20.3
_cell_measurement_theta_min 1.3
_cell_volume 6988.0(13)
_computing_cell_refinement 'Stoe X-AREA'
_computing_data_collection 'Stoe X-AREA'
_computing_data_reduction 'Stoe X-AREA'
_computing_molecular_graphics 'Bruker SHELXTL'
_computing_publication_material 'Bruker SHELXTL'
_computing_structure_refinement 'SHELXL-2014/7 (Sheldrick, 2014)'
_computing_structure_solution SHELXS-86
_diffrn_ambient_temperature 150(2)
_diffrn_detector_area_resol_mean 6.67
_diffrn_measured_fraction_theta_full 0.991
_diffrn_measured_fraction_theta_max 0.991
_diffrn_measurement_device_type 'Stoe IPDS2'
_diffrn_measurement_method \w-scans
_diffrn_radiation_type MoK\a
_diffrn_radiation_wavelength 0.71073
_diffrn_reflns_av_R_equivalents 0.1384
_diffrn_reflns_av_unetI/netI 0.2609
_diffrn_reflns_Laue_measured_fraction_full 0.991
_diffrn_reflns_Laue_measured_fraction_max 0.991
_diffrn_reflns_limit_h_max 16
_diffrn_reflns_limit_h_min -16
_diffrn_reflns_limit_k_max 18
_diffrn_reflns_limit_k_min -18
_diffrn_reflns_limit_l_max 21
_diffrn_reflns_limit_l_min -21
_diffrn_reflns_number 25016
_diffrn_reflns_point_group_measured_fraction_full 0.991
_diffrn_reflns_point_group_measured_fraction_max 0.991
_diffrn_reflns_theta_full 19.782
_diffrn_reflns_theta_max 19.782
_diffrn_reflns_theta_min 1.429
_diffrn_source 'fine-focus sealed tube'
_exptl_absorpt_coefficient_mu 0.158
_exptl_absorpt_correction_T_max 1.000
_exptl_absorpt_correction_T_min 0.796
_exptl_absorpt_correction_type multi-scan
_exptl_absorpt_process_details
;
 R.H. Blessing, Acta Cryst. (1995), A51, 33-38
;
_exptl_crystal_colour 'pale yellow'
_exptl_crystal_density_diffrn 1.054
_exptl_crystal_description block
_exptl_crystal_F_000 2396
_exptl_crystal_recrystallization_method 'Re-crystallisation from solvent: acetonitrile'
_exptl_crystal_size_max 0.30
_exptl_crystal_size_mid 0.25
_exptl_crystal_size_min 0.2
_refine_diff_density_max 0.496
_refine_diff_density_min -0.299
_refine_diff_density_rms 0.056
_refine_ls_extinction_method none
_refine_ls_goodness_of_fit_ref 0.791
_refine_ls_hydrogen_treatment constr
_refine_ls_matrix_type full
_refine_ls_number_parameters 1396
_refine_ls_number_reflns 12529
_refine_ls_number_restraints 1316
_refine_ls_restrained_S_all 0.791
_refine_ls_R_factor_all 0.2149
_refine_ls_R_factor_gt 0.0822
_refine_ls_shift/su_max 0.000
_refine_ls_shift/su_mean 0.000
_refine_ls_structure_factor_coef Fsqd
_refine_ls_weighting_details 'w=1/[\s^2^(Fo^2^)+(0.0965P)^2^] where P=(Fo^2^+2Fc^2^)/3'
_refine_ls_weighting_scheme calc
_refine_ls_wR_factor_gt 0.1846
_refine_ls_wR_factor_ref 0.2375
_reflns_Friedel_coverage 0.000
_reflns_number_gt 3851
_reflns_number_total 12529
_reflns_threshold_expression 'I > 2\s(I)'
_cod_data_source_file c5dt00272a2.cif
_cod_data_source_block nb
_cod_depositor_comments 'Adding full bibliography for 7034090--7034096.cif.'
_cod_original_cell_volume 6988.0(12)
_cod_database_code 7034091
_shelx_shelxl_version_number 2014/7
_shelx_space_group_comment
; 
The symmetry employed for this shelxl refinement is uniquely defined 
by the following loop, which should always be used as a source of 
symmetry information in preference to the above space-group names. 
They are only intended as comments. 
;

loop_
_space_group_symop_operation_xyz
'x, y, z'
'-x, -y, -z'

loop_
_atom_site_label
_atom_site_type_symbol
_atom_site_fract_x
_atom_site_fract_y
_atom_site_fract_z
_atom_site_U_iso_or_equiv
_atom_site_adp_type
_atom_site_occupancy
_atom_site_site_symmetry_order
_atom_site_calc_flag
_atom_site_refinement_flags_posn
_atom_site_refinement_flags_adp
_atom_site_refinement_flags_occupancy
Nb1 Nb 0.17988(8) 0.39983(6) 0.14232(7) 0.0855(5) Uani 1 1 d . U .
Cl1 Cl 0.1392(2) 0.44576(16) 0.03797(16) 0.0940(11) Uani 1 1 d . U .
C1 C 0.1188(8) 0.2542(7) 0.1646(7) 0.089(4) Uani 1 1 d . U .
C2 C 0.0653(8) 0.2529(6) 0.2170(7) 0.086(3) Uani 1 1 d . U .
C3 C 0.0161(8) 0.2056(6) 0.2302(7) 0.109(4) Uani 1 1 d . U .
H3 H -0.0205 0.2067 0.2655 0.131 Uiso 1 1 calc R U .
C4 C 0.0175(9) 0.1564(7) 0.1941(8) 0.114(4) Uani 1 1 d . U .
C5 C 0.0764(9) 0.1533(7) 0.1458(7) 0.111(4) Uani 1 1 d . U .
H5 H 0.0824 0.1169 0.1226 0.133 Uiso 1 1 calc R U .
C6 C 0.1274(8) 0.2008(6) 0.1294(7) 0.090(3) Uani 1 1 d . U .
C7 C -0.0359(12) 0.1052(10) 0.2092(11) 0.163(6) Uani 1 1 d . U .
C8 C -0.1161(11) 0.1471(9) 0.2084(12) 0.220(8) Uani 1 1 d . U .
H8A H -0.1506 0.1130 0.2184 0.331 Uiso 1 1 calc R U .
H8B H -0.1276 0.1777 0.2390 0.331 Uiso 1 1 calc R U .
H8C H -0.1261 0.1799 0.1674 0.331 Uiso 1 1 calc R U .
C9 C -0.0199(11) 0.0540(10) 0.2758(10) 0.196(7) Uani 1 1 d . U .
H9A H 0.0360 0.0245 0.2766 0.294 Uiso 1 1 calc R U .
H9B H -0.0313 0.0855 0.3056 0.294 Uiso 1 1 calc R U .
H9C H -0.0546 0.0200 0.2865 0.294 Uiso 1 1 calc R U .
C10 C -0.0090(10) 0.0444(9) 0.1730(10) 0.202(7) Uani 1 1 d . U .
H10A H 0.0479 0.0198 0.1775 0.303 Uiso 1 1 calc R U .
H10B H -0.0398 0.0074 0.1888 0.303 Uiso 1 1 calc R U .
H10C H -0.0178 0.0670 0.1294 0.303 Uiso 1 1 calc R U .
C11 C 0.1917(8) 0.1937(6) 0.0751(7) 0.094(3) Uani 1 1 d . U .
C12 C 0.1671(8) 0.2581(6) 0.0200(6) 0.108(4) Uani 1 1 d . U .
H12A H 0.2083 0.2529 -0.0139 0.162 Uiso 1 1 calc R U .
H12B H 0.1163 0.2574 0.0072 0.162 Uiso 1 1 calc R U .
H12C H 0.1608 0.3057 0.0313 0.162 Uiso 1 1 calc R U .
C13 C 0.2049(8) 0.1174(6) 0.0547(6) 0.114(5) Uani 1 1 d . U .
H13A H 0.2208 0.0750 0.0898 0.170 Uiso 1 1 calc R U .
H13B H 0.1551 0.1162 0.0406 0.170 Uiso 1 1 calc R U .
H13C H 0.2469 0.1140 0.0211 0.170 Uiso 1 1 calc R U .
C14 C 0.2754(7) 0.1899(7) 0.0954(6) 0.103(4) Uani 1 1 d . U .
H14A H 0.2897 0.1478 0.1310 0.154 Uiso 1 1 calc R U .
H14B H 0.3160 0.1827 0.0613 0.154 Uiso 1 1 calc R U .
H14C H 0.2727 0.2368 0.1065 0.154 Uiso 1 1 calc R U .
C15 C 0.0565(7) 0.3086(6) 0.2583(6) 0.085(3) Uani 1 1 d . U .
H15 H 0.1050 0.3280 0.2486 0.102 Uiso 1 1 calc R U .
C16 C -0.0030(8) 0.4430(7) 0.1991(6) 0.081(3) Uani 1 1 d . U .
C17 C -0.0668(8) 0.5085(6) 0.1852(6) 0.085(3) Uani 1 1 d . U .
C18 C -0.1432(8) 0.4993(7) 0.2083(6) 0.084(3) Uani 1 1 d . U .
H18 H -0.1879 0.5417 0.1995 0.101 Uiso 1 1 calc R U .
C19 C -0.1575(8) 0.4305(7) 0.2438(7) 0.095(4) Uani 1 1 d . U .
C20 C -0.0911(8) 0.3717(6) 0.2586(6) 0.087(4) Uani 1 1 d . U .
H20 H -0.0984 0.3258 0.2842 0.105 Uiso 1 1 calc R U .
C21 C -0.0158(7) 0.3760(6) 0.2384(6) 0.075(3) Uani 1 1 d . U .
C22 C -0.0561(8) 0.5856(6) 0.1491(6) 0.089(3) Uani 1 1 d . U .
C23 C 0.0026(8) 0.6075(6) 0.1787(6) 0.099(4) Uani 1 1 d . U .
H23A H 0.0089 0.6566 0.1554 0.149 Uiso 1 1 calc R U .
H23B H -0.0174 0.6102 0.2212 0.149 Uiso 1 1 calc R U .
H23C H 0.0543 0.5700 0.1789 0.149 Uiso 1 1 calc R U .
C24 C -0.0264(7) 0.5822(6) 0.0820(6) 0.094(4) Uani 1 1 d . U .
H24A H -0.0649 0.5679 0.0633 0.141 Uiso 1 1 calc R U .
H24B H -0.0208 0.6315 0.0588 0.141 Uiso 1 1 calc R U .
H24C H 0.0255 0.5450 0.0814 0.141 Uiso 1 1 calc R U .
C25 C -0.1365(7) 0.6474(6) 0.1477(6) 0.103(4) Uani 1 1 d . U .
H25A H -0.1755 0.6343 0.1286 0.154 Uiso 1 1 calc R U .
H25B H -0.1564 0.6515 0.1899 0.154 Uiso 1 1 calc R U .
H25C H -0.1281 0.6956 0.1238 0.154 Uiso 1 1 calc R U .
C26 C -0.2433(9) 0.4271(8) 0.2655(8) 0.108(4) Uani 1 1 d . U .
C27 C -0.2985(8) 0.4590(8) 0.2133(7) 0.134(5) Uani 1 1 d . U .
H27A H -0.2967 0.5107 0.1941 0.201 Uiso 1 1 calc R U .
H27B H -0.2812 0.4286 0.1826 0.201 Uiso 1 1 calc R U .
H27C H -0.3532 0.4585 0.2295 0.201 Uiso 1 1 calc R U .
C28 C -0.2734(9) 0.4720(8) 0.3150(7) 0.139(5) Uani 1 1 d . U .
H28A H -0.2726 0.5243 0.2976 0.208 Uiso 1 1 calc R U .
H28B H -0.3282 0.4699 0.3298 0.208 Uiso 1 1 calc R U .
H28C H -0.2389 0.4505 0.3494 0.208 Uiso 1 1 calc R U .
C29 C -0.2461(9) 0.3476(8) 0.2950(8) 0.157(6) Uani 1 1 d . U .
H29A H -0.2104 0.3270 0.3287 0.235 Uiso 1 1 calc R U .
H29B H -0.3008 0.3471 0.3112 0.235 Uiso 1 1 calc R U .
H29C H -0.2287 0.3172 0.2643 0.235 Uiso 1 1 calc R U .
C30 C 0.0529(8) 0.2724(7) 0.3279(7) 0.087(3) Uani 1 1 d . U .
C31 C 0.1034(8) 0.2020(7) 0.3477(7) 0.102(4) Uani 1 1 d . U .
H31 H 0.1367 0.1762 0.3188 0.123 Uiso 1 1 calc R U .
C32 C 0.1051(9) 0.1691(8) 0.4108(7) 0.119(5) Uani 1 1 d . U .
H32 H 0.1401 0.1208 0.4247 0.143 Uiso 1 1 calc R U .
C33 C 0.0559(8) 0.2066(8) 0.4537(7) 0.111(5) Uani 1 1 d . U .
H33 H 0.0571 0.1837 0.4964 0.134 Uiso 1 1 calc R U .
C34 C 0.0047(8) 0.2781(7) 0.4333(7) 0.093(4) Uani 1 1 d . U .
C35 C 0.0055(8) 0.3100(7) 0.3705(7) 0.094(4) Uani 1 1 d . U .
H35 H -0.0274 0.3591 0.3563 0.113 Uiso 1 1 calc R U .
C36 C -0.0553(8) 0.3197(7) 0.4774(7) 0.096(3) Uani 1 1 d . U .
H36 H -0.0667 0.3743 0.4571 0.115 Uiso 1 1 calc R U .
C37 C 0.0364(9) 0.3434(7) 0.5422(8) 0.101(4) Uani 1 1 d . U .
C38 C 0.0667(9) 0.3388(7) 0.5979(8) 0.101(4) Uani 1 1 d . U .
C39 C 0.0269(9) 0.3038(7) 0.6502(8) 0.111(4) Uani 1 1 d . U .
H39 H 0.0417 0.3030 0.6893 0.133 Uiso 1 1 calc R U .
C40 C -0.0325(9) 0.2704(7) 0.6489(8) 0.103(4) Uani 1 1 d . U .
C41 C -0.0557(9) 0.2727(8) 0.5927(7) 0.111(4) Uani 1 1 d . U .
H41 H -0.0952 0.2483 0.5911 0.133 Uiso 1 1 calc R U .
C42 C -0.0226(9) 0.3102(7) 0.5374(8) 0.100(4) Uani 1 1 d . U .
C43 C 0.1307(9) 0.3770(8) 0.6006(7) 0.104(4) Uani 1 1 d . U .
C44 C 0.1038(8) 0.4610(7) 0.5741(7) 0.118(5) Uani 1 1 d . U .
H44A H 0.0904 0.4704 0.5315 0.177 Uiso 1 1 calc DR U .
H44B H 0.0567 0.4832 0.5986 0.177 Uiso 1 1 calc R U .
H44C H 0.1469 0.4835 0.5750 0.177 Uiso 1 1 calc R U .
C45 C 0.2083(8) 0.3421(8) 0.5657(7) 0.127(5) Uani 1 1 d . U .
H45A H 0.1986 0.3492 0.5226 0.190 Uiso 1 1 calc DR U .
H45B H 0.2494 0.3665 0.5680 0.190 Uiso 1 1 calc R U .
H45C H 0.2264 0.2884 0.5845 0.190 Uiso 1 1 calc R U .
C46 C 0.1511(9) 0.3635(8) 0.6664(7) 0.130(5) Uani 1 1 d . U .
H46A H 0.1685 0.3095 0.6840 0.194 Uiso 1 1 calc R U .
H46B H 0.1941 0.3864 0.6670 0.194 Uiso 1 1 calc R U .
H46C H 0.1038 0.3860 0.6907 0.194 Uiso 1 1 calc R U .
C47 C -0.0740(10) 0.2302(7) 0.7083(8) 0.117(4) Uani 1 1 d . U .
C48 C -0.0502(10) 0.1448(7) 0.7080(7) 0.147(6) Uani 1 1 d . U .
H48A H -0.0621 0.1390 0.6687 0.220 Uiso 1 1 calc R U .
H48B H 0.0071 0.1237 0.7134 0.220 Uiso 1 1 calc R U .
H48C H -0.0805 0.1185 0.7418 0.220 Uiso 1 1 calc R U .
C49 C -0.0568(10) 0.2412(7) 0.7673(7) 0.137(5) Uani 1 1 d . U .
H49A H -0.0856 0.2138 0.8016 0.205 Uiso 1 1 calc R U .
H49B H 0.0007 0.2223 0.7723 0.205 Uiso 1 1 calc R U .
H49C H -0.0741 0.2947 0.7671 0.205 Uiso 1 1 calc R U .
C50 C -0.1683(9) 0.2591(8) 0.7064(7) 0.133(5) Uani 1 1 d . U .
H50A H -0.1840 0.2534 0.6683 0.200 Uiso 1 1 calc R U .
H50B H -0.1934 0.2297 0.7419 0.200 Uiso 1 1 calc R U .
H50C H -0.1858 0.3121 0.7080 0.200 Uiso 1 1 calc R U .
C51 C -0.2042(9) 0.3476(8) 0.5059(7) 0.110(5) Uani 1 1 d . U .
C52 C -0.2754(9) 0.3322(9) 0.5118(7) 0.122(5) Uani 1 1 d . U .
C53 C -0.2798(10) 0.2673(9) 0.4967(8) 0.143(6) Uani 1 1 d . U .
H53 H -0.3301 0.2570 0.4996 0.172 Uiso 1 1 calc R U .
C54 C -0.2089(10) 0.2156(9) 0.4767(9) 0.143(6) Uani 1 1 d . U .
C55 C -0.1398(9) 0.2361(8) 0.4693(7) 0.123(5) Uani 1 1 d . U .
H55 H -0.0931 0.2047 0.4534 0.148 Uiso 1 1 calc R U .
C56 C -0.1337(9) 0.2986(8) 0.4832(7) 0.104(4) Uani 1 1 d . U .
C57 C -0.3520(10) 0.3866(10) 0.5342(9) 0.140(5) Uani 1 1 d . U .
C58 C -0.3661(10) 0.4661(9) 0.4934(8) 0.163(6) Uani 1 1 d . U .
H58A H -0.3189 0.4843 0.4916 0.245 Uiso 1 1 calc R U .
H58B H -0.3758 0.4655 0.4519 0.245 Uiso 1 1 calc R U .
H58C H -0.4126 0.4993 0.5108 0.245 Uiso 1 1 calc R U .
C59 C -0.3447(9) 0.3892(9) 0.6012(8) 0.149(6) Uani 1 1 d . U .
H59A H -0.3356 0.3384 0.6275 0.224 Uiso 1 1 calc R U .
H59B H -0.2997 0.4093 0.6023 0.224 Uiso 1 1 calc R U .
H59C H -0.3941 0.4214 0.6161 0.224 Uiso 1 1 calc R U .
C60 C -0.4274(10) 0.3611(10) 0.5353(9) 0.183(7) Uani 1 1 d . U .
H60A H -0.4206 0.3102 0.5611 0.275 Uiso 1 1 calc R U .
H60B H -0.4734 0.3953 0.5522 0.275 Uiso 1 1 calc R U .
H60C H -0.4366 0.3615 0.4933 0.275 Uiso 1 1 calc R U .
C61 C -0.2191(15) 0.1438(12) 0.4614(14) 0.199(7) Uani 1 1 d . U .
C62 C -0.2845(13) 0.1156(11) 0.4945(11) 0.222(9) Uani 1 1 d . U .
H62A H -0.2869 0.1167 0.5379 0.333 Uiso 1 1 calc R U .
H62B H -0.3347 0.1471 0.4769 0.333 Uiso 1 1 calc R U .
H62C H -0.2765 0.0639 0.4911 0.333 Uiso 1 1 calc R U .
C63 C -0.2025(17) 0.1481(11) 0.3974(12) 0.268(10) Uani 1 1 d . U .
H63A H -0.1563 0.1685 0.3828 0.402 Uiso 1 1 calc R U .
H63B H -0.1909 0.0979 0.3896 0.402 Uiso 1 1 calc R U .
H63C H -0.2490 0.1810 0.3754 0.402 Uiso 1 1 calc R U .
C64 C -0.1478(16) 0.0772(13) 0.4933(14) 0.286(10) Uani 1 1 d . U .
H64A H -0.1555 0.0711 0.5381 0.429 Uiso 1 1 calc R U .
H64B H -0.1472 0.0305 0.4829 0.429 Uiso 1 1 calc R U .
H64C H -0.0968 0.0894 0.4785 0.429 Uiso 1 1 calc R U .
C65 C 0.3689(9) 0.3386(7) 0.1072(8) 0.094(4) Uani 1 1 d . U .
C66 C 0.4006(8) 0.2854(7) 0.1598(7) 0.094(3) Uani 1 1 d . U .
C67 C 0.4831(9) 0.2606(7) 0.1639(8) 0.111(4) Uani 1 1 d . U .
H67 H 0.5038 0.2272 0.2007 0.133 Uiso 1 1 calc R U .
C68 C 0.5343(10) 0.2824(8) 0.1171(9) 0.122(4) Uani 1 1 d . U .
C69 C 0.5007(9) 0.3310(8) 0.0638(8) 0.123(5) Uani 1 1 d . U .
H69 H 0.5360 0.3452 0.0297 0.148 Uiso 1 1 calc R U .
C70 C 0.4220(9) 0.3590(8) 0.0574(8) 0.109(4) Uani 1 1 d . U .
C71 C 0.6230(9) 0.2529(8) 0.1195(9) 0.169(6) Uani 1 1 d D U .
C72 C 0.6496(10) 0.1725(8) 0.1441(10) 0.258(9) Uani 1 1 d D U .
H72A H 0.6279 0.1466 0.1212 0.386 Uiso 1 1 calc R U .
H72B H 0.7081 0.1562 0.1401 0.386 Uiso 1 1 calc R U .
H72C H 0.6309 0.1605 0.1876 0.386 Uiso 1 1 calc R U .
C73 C 0.6556(10) 0.2923(10) 0.1539(10) 0.235(9) Uani 1 1 d D U .
H73A H 0.6375 0.3465 0.1372 0.352 Uiso 1 1 calc R U .
H73B H 0.6369 0.2804 0.1975 0.352 Uiso 1 1 calc R U .
H73C H 0.7141 0.2761 0.1499 0.352 Uiso 1 1 calc R U .
C74 C 0.6725(12) 0.2645(12) 0.0574(9) 0.271(9) Uani 1 1 d D U .
H74A H 0.6587 0.3178 0.0368 0.407 Uiso 1 1 calc R U .
H74B H 0.7294 0.2473 0.0646 0.407 Uiso 1 1 calc R U .
H74C H 0.6608 0.2356 0.0314 0.407 Uiso 1 1 calc R U .
C75 C 0.3906(9) 0.4106(7) -0.0060(8) 0.111(4) Uani 1 1 d . U .
C76 C 0.3375(8) 0.3719(7) -0.0280(7) 0.115(4) Uani 1 1 d . U .
H76A H 0.3691 0.3221 -0.0328 0.172 Uiso 1 1 calc R U .
H76B H 0.2926 0.3670 0.0025 0.172 Uiso 1 1 calc R U .
H76C H 0.3172 0.4022 -0.0675 0.172 Uiso 1 1 calc R U .
C77 C 0.3414(8) 0.4886(7) 0.0017(7) 0.115(5) Uani 1 1 d . U .
H77A H 0.3751 0.5130 0.0157 0.173 Uiso 1 1 calc R U .
H77B H 0.3211 0.5189 -0.0379 0.173 Uiso 1 1 calc R U .
H77C H 0.2964 0.4837 0.0322 0.173 Uiso 1 1 calc R U .
C78 C 0.4592(9) 0.4212(8) -0.0560(7) 0.142(5) Uani 1 1 d . U .
H78A H 0.4918 0.3720 -0.0619 0.213 Uiso 1 1 calc R U .
H78B H 0.4366 0.4514 -0.0948 0.213 Uiso 1 1 calc R U .
H78C H 0.4925 0.4467 -0.0429 0.213 Uiso 1 1 calc R U .
C79 C 0.3442(8) 0.2591(6) 0.2136(6) 0.092(3) Uani 1 1 d . U .
H79 H 0.2907 0.2728 0.1968 0.110 Uiso 1 1 calc R U .
C80 C 0.2696(8) 0.3662(6) 0.2655(7) 0.092(4) Uani 1 1 d . U .
C81 C 0.2605(8) 0.4043(6) 0.3134(6) 0.092(4) Uani 1 1 d . U .
C82 C 0.3222(10) 0.3798(7) 0.3535(7) 0.130(5) Uani 1 1 d . U .
H82 H 0.3184 0.4059 0.3848 0.156 Uiso 1 1 calc R U .
C83 C 0.3894(11) 0.3188(8) 0.3500(8) 0.152(6) Uani 1 1 d . U .
C84 C 0.3905(9) 0.2810(7) 0.3047(7) 0.120(5) Uani 1 1 d . U .
H84 H 0.4329 0.2374 0.3027 0.144 Uiso 1 1 calc R U .
C85 C 0.3341(8) 0.3033(7) 0.2630(7) 0.099(4) Uani 1 1 d . U .
C86 C 0.1891(8) 0.4697(7) 0.3217(6) 0.094(3) Uani 1 1 d . U .
C87 C 0.1099(8) 0.4512(7) 0.3212(6) 0.104(4) Uani 1 1 d . U .
H87A H 0.0654 0.4944 0.3267 0.155 Uiso 1 1 calc R U .
H87B H 0.1075 0.4396 0.2818 0.155 Uiso 1 1 calc R U .
H87C H 0.1063 0.4078 0.3548 0.155 Uiso 1 1 calc R U .
C88 C 0.1936(8) 0.5390(6) 0.2681(6) 0.100(4) Uani 1 1 d . U .
H88A H 0.1479 0.5814 0.2731 0.151 Uiso 1 1 calc R U .
H88B H 0.2432 0.5524 0.2688 0.151 Uiso 1 1 calc R U .
H88C H 0.1927 0.5268 0.2287 0.151 Uiso 1 1 calc R U .
C89 C 0.1857(9) 0.4948(7) 0.3823(6) 0.114(4) Uani 1 1 d . U .
H89A H 0.1384 0.5369 0.3845 0.171 Uiso 1 1 calc R U .
H89B H 0.1827 0.4529 0.4176 0.171 Uiso 1 1 calc R U .
H89C H 0.2338 0.5106 0.3831 0.171 Uiso 1 1 calc R U .
C90 C 0.4569(11) 0.2986(9) 0.3928(9) 0.194(7) Uani 1 1 d D U .
C91 C 0.5001(12) 0.3593(10) 0.3751(8) 0.233(8) Uani 1 1 d D U .
H91A H 0.4616 0.4080 0.3755 0.350 Uiso 1 1 calc R U .
H91B H 0.5401 0.3493 0.4045 0.350 Uiso 1 1 calc R U .
H91C H 0.5265 0.3602 0.3337 0.350 Uiso 1 1 calc R U .
C92 C 0.5175(13) 0.2297(10) 0.3910(10) 0.306(11) Uani 1 1 d D U .
H92A H 0.5392 0.2302 0.3484 0.458 Uiso 1 1 calc R U .
H92B H 0.5605 0.2248 0.4164 0.458 Uiso 1 1 calc R U .
H92C H 0.4941 0.1872 0.4069 0.458 Uiso 1 1 calc R U .
C93 C 0.4243(10) 0.2977(10) 0.4572(8) 0.219(8) Uani 1 1 d D U .
H93A H 0.3830 0.3446 0.4585 0.329 Uiso 1 1 calc R U .
H93B H 0.4010 0.2552 0.4731 0.329 Uiso 1 1 calc R U .
H93C H 0.4673 0.2928 0.4826 0.329 Uiso 1 1 calc R U .
C94 C 0.3650(8) 0.1725(7) 0.2418(7) 0.094(4) Uani 1 1 d . U .
C95 C 0.4168(7) 0.1228(6) 0.2070(7) 0.091(4) Uani 1 1 d . U .
H95 H 0.4409 0.1423 0.1682 0.109 Uiso 1 1 calc R U .
C96 C 0.4320(8) 0.0455(7) 0.2303(8) 0.100(4) Uani 1 1 d . U .
C97 C 0.3941(9) 0.0191(8) 0.2855(8) 0.126(5) Uani 1 1 d . U .
H97 H 0.4042 -0.0335 0.3012 0.151 Uiso 1 1 calc R U .
C98 C 0.3429(9) 0.0653(7) 0.3187(8) 0.128(5) Uani 1 1 d . U .
H98 H 0.3162 0.0449 0.3559 0.154 Uiso 1 1 calc R U .
C99 C 0.3292(9) 0.1444(8) 0.2975(8) 0.118(5) Uani 1 1 d . U .
H99 H 0.2958 0.1772 0.3215 0.142 Uiso 1 1 calc R U .
C100 C 0.4915(7) -0.0036(6) 0.1934(7) 0.099(4) Uani 1 1 d . U .
H100 H 0.4903 0.0251 0.1495 0.119 Uiso 1 1 calc DR U .
C101 C 0.4048(7) -0.0752(7) 0.1664(7) 0.103(4) Uani 1 1 d . U .
C102 C 0.3862(8) -0.1417(7) 0.1638(7) 0.110(4) Uani 1 1 d . U .
C103 C 0.4394(7) -0.2089(6) 0.1916(7) 0.101(4) Uani 1 1 d . U .
H103 H 0.4283 -0.2542 0.1906 0.121 Uiso 1 1 calc R U .
C104 C 0.5065(7) -0.2153(7) 0.2204(7) 0.103(4) Uani 1 1 d . U .
C105 C 0.5218(7) -0.1489(6) 0.2234(7) 0.106(5) Uani 1 1 d . U .
H105 H 0.5661 -0.1508 0.2441 0.127 Uiso 1 1 calc R U .
C106 C 0.4715(7) -0.0786(6) 0.1958(7) 0.098(4) Uani 1 1 d . U .
C107 C 0.3145(8) -0.1384(7) 0.1313(9) 0.115(4) Uani 1 1 d . U .
C108 C 0.3232(9) -0.0999(8) 0.0618(8) 0.135(5) Uani 1 1 d . U .
H10D H 0.2767 -0.0983 0.0416 0.203 Uiso 1 1 calc R U .
H10E H 0.3269 -0.0487 0.0575 0.203 Uiso 1 1 calc R U .
H10F H 0.3717 -0.1285 0.0425 0.203 Uiso 1 1 calc R U .
C109 C 0.2386(7) -0.0991(7) 0.1654(8) 0.136(5) Uani 1 1 d . U .
H10G H 0.1917 -0.0965 0.1451 0.204 Uiso 1 1 calc R U .
H10H H 0.2352 -0.1275 0.2082 0.204 Uiso 1 1 calc R U .
H10I H 0.2406 -0.0483 0.1646 0.204 Uiso 1 1 calc R U .
C110 C 0.3085(8) -0.2181(7) 0.1348(7) 0.134(5) Uani 1 1 d . U .
H11A H 0.2621 -0.2149 0.1137 0.201 Uiso 1 1 calc R U .
H11B H 0.3571 -0.2457 0.1149 0.201 Uiso 1 1 calc R U .
H11C H 0.3026 -0.2443 0.1780 0.201 Uiso 1 1 calc R U .
C111 C 0.5599(9) -0.2902(7) 0.2514(10) 0.136(5) Uani 1 1 d . U .
C112 C 0.5990(12) -0.2882(10) 0.3046(11) 0.211(7) Uani 1 1 d . U .
H11D H 0.6210 -0.2447 0.2941 0.316 Uiso 1 1 calc R U .
H11E H 0.5598 -0.2845 0.3400 0.316 Uiso 1 1 calc R U .
H11F H 0.6422 -0.3342 0.3151 0.316 Uiso 1 1 calc R U .
C113 C 0.6343(10) -0.3042(9) 0.2078(10) 0.201(7) Uani 1 1 d . U .
H11G H 0.6574 -0.2615 0.1990 0.301 Uiso 1 1 calc R U .
H11H H 0.6734 -0.3498 0.2270 0.301 Uiso 1 1 calc R U .
H11I H 0.6201 -0.3103 0.1694 0.301 Uiso 1 1 calc R U .
C114 C 0.5259(10) -0.3541(8) 0.2643(10) 0.205(8) Uani 1 1 d . U .
H11J H 0.5006 -0.3533 0.2280 0.307 Uiso 1 1 calc R U .
H11K H 0.5683 -0.4007 0.2744 0.307 Uiso 1 1 calc R U .
H11L H 0.4858 -0.3510 0.2993 0.307 Uiso 1 1 calc R U .
C115 C 0.6409(10) -0.0344(7) 0.1672(10) 0.118(4) Uani 1 1 d . U .
C116 C 0.7196(10) -0.0526(8) 0.1826(10) 0.138(4) Uani 1 1 d . U .
C117 C 0.7332(11) -0.0573(8) 0.2437(11) 0.154(5) Uani 1 1 d . U .
H117 H 0.7866 -0.0730 0.2555 0.184 Uiso 1 1 calc R U .
C118 C 0.6720(12) -0.0398(8) 0.2866(11) 0.149(5) Uani 1 1 d . U .
C119 C 0.5940(10) -0.0212(7) 0.2706(9) 0.134(5) Uani 1 1 d . U .
H119 H 0.5516 -0.0104 0.3008 0.161 Uiso 1 1 calc R U .
C120 C 0.5763(9) -0.0178(7) 0.2125(9) 0.115(4) Uani 1 1 d . U .
C121 C 0.7929(10) -0.0761(9) 0.1376(11) 0.158(5) Uani 1 1 d . U .
C122 C 0.7899(9) -0.1459(8) 0.1170(9) 0.167(6) Uani 1 1 d . U .
H12D H 0.7397 -0.1355 0.0981 0.251 Uiso 1 1 calc R U .
H12E H 0.8349 -0.1584 0.0871 0.251 Uiso 1 1 calc R U .
H12F H 0.7932 -0.1883 0.1529 0.251 Uiso 1 1 calc R U .
C123 C 0.7960(9) -0.0116(9) 0.0817(10) 0.184(6) Uani 1 1 d . U .
H12G H 0.7456 0.0049 0.0618 0.276 Uiso 1 1 calc R U .
H12H H 0.8044 0.0303 0.0949 0.276 Uiso 1 1 calc R U .
H12I H 0.8401 -0.0285 0.0524 0.276 Uiso 1 1 calc R U .
C124 C 0.8728(9) -0.0988(10) 0.1661(10) 0.206(7) Uani 1 1 d . U .
H12J H 0.8734 -0.1404 0.2023 0.308 Uiso 1 1 calc R U .
H12K H 0.9160 -0.1148 0.1359 0.308 Uiso 1 1 calc R U .
H12L H 0.8803 -0.0560 0.1784 0.308 Uiso 1 1 calc R U .
C125 C 0.6863(14) -0.0432(13) 0.3562(12) 0.195(6) Uani 1 1 d . U .
C126 C 0.6343(14) 0.0258(13) 0.3738(11) 0.243(9) Uani 1 1 d . U .
H12M H 0.5784 0.0295 0.3697 0.364 Uiso 1 1 calc R U .
H12N H 0.6415 0.0237 0.4166 0.364 Uiso 1 1 calc R U .
H12O H 0.6488 0.0698 0.3468 0.364 Uiso 1 1 calc R U .
C127 C 0.7721(13) -0.0535(13) 0.3610(11) 0.256(10) Uani 1 1 d . U .
H12P H 0.8031 -0.0998 0.3488 0.385 Uiso 1 1 calc R U .
H12Q H 0.7887 -0.0107 0.3338 0.385 Uiso 1 1 calc R U .
H12R H 0.7814 -0.0569 0.4036 0.385 Uiso 1 1 calc R U .
C128 C 0.6577(16) -0.1093(14) 0.3941(12) 0.268(10) Uani 1 1 d . U .
H12S H 0.6007 -0.1000 0.3895 0.403 Uiso 1 1 calc R U .
H12T H 0.6876 -0.1545 0.3799 0.403 Uiso 1 1 calc R U .
H12U H 0.6663 -0.1163 0.4375 0.403 Uiso 1 1 calc R U .
N1 N 0.1973(6) 0.5157(6) 0.1204(5) 0.086(3) Uani 1 1 d . U .
C129 C 0.2017(9) 0.5735(8) 0.1107(7) 0.104(5) Uani 1 1 d . U .
C130 C 0.2097(10) 0.6539(7) 0.0962(7) 0.142(6) Uani 1 1 d . U .
H13D H 0.2619 0.6556 0.0747 0.213 Uiso 1 1 calc R U .
H13E H 0.2049 0.6701 0.1347 0.213 Uiso 1 1 calc R U .
H13F H 0.1675 0.6873 0.0700 0.213 Uiso 1 1 calc R U .
O1 O 0.1614(4) 0.3063(4) 0.1501(4) 0.080(2) Uani 1 1 d . U .
O2 O 0.0730(5) 0.4438(3) 0.1723(4) 0.078(2) Uani 1 1 d . U .
O3 O 0.0724(5) 0.3777(5) 0.4875(5) 0.112(3) Uani 1 1 d . U .
H3A H 0.0485 0.4236 0.4781 0.168 Uiso 1 1 calc DR U .
O4 O -0.1981(5) 0.4103(4) 0.5212(4) 0.109(3) Uani 1 1 d . U .
H4 H -0.1503 0.4123 0.5152 0.163 Uiso 1 1 calc R U .
O5 O 0.2880(5) 0.3681(4) 0.1082(4) 0.083(2) Uani 1 1 d . U .
O6 O 0.2168(4) 0.3883(4) 0.2212(4) 0.080(2) Uani 1 1 d . U .
O7 O 0.3556(5) -0.0077(4) 0.1398(4) 0.114(3) Uani 1 1 d . U .
H7 H 0.3725 0.0272 0.1443 0.171 Uiso 1 1 calc R U .
O8 O 0.6282(6) -0.0320(5) 0.1073(6) 0.136(4) Uani 1 1 d . U .
H8 H 0.5899 0.0051 0.0950 0.203 Uiso 1 1 calc DR U .
N2 N 0.8711(15) 0.3079(13) 0.0323(10) 0.266(11) Uani 1 1 d D U .
C131 C 0.8989(10) 0.3396(9) 0.0554(7) 0.127(6) Uani 1 1 d D U .
C132 C 0.9377(8) 0.3776(7) 0.0844(6) 0.111(5) Uani 1 1 d D U .
H13G H 0.9719 0.3408 0.1153 0.167 Uiso 1 1 calc R U .
H13H H 0.8972 0.4133 0.1043 0.167 Uiso 1 1 calc R U .
H13I H 0.9704 0.4047 0.0532 0.167 Uiso 1 1 calc R U .
N3 N 0.3771(12) 0.5841(8) 0.1651(11) 0.264(11) Uani 1 1 d D U .
C133 C 0.4048(10) 0.5219(9) 0.1792(9) 0.153(7) Uani 1 1 d D U .
C134 C 0.4482(9) 0.4449(7) 0.1957(9) 0.163(7) Uani 1 1 d D U .
H13J H 0.4458 0.4199 0.1635 0.244 Uiso 1 1 calc R U .
H13K H 0.4245 0.4206 0.2348 0.244 Uiso 1 1 calc R U .
H13L H 0.5040 0.4413 0.2003 0.244 Uiso 1 1 calc R U .
N4 N 0.4999(12) -0.0717(13) -0.0423(9) 0.248(11) Uani 1 1 d D U .
C135 C 0.5301(10) -0.1086(11) 0.0009(9) 0.154(7) Uani 1 1 d D U .
C136 C 0.5691(9) -0.1525(8) 0.0564(7) 0.129(6) Uani 1 1 d D U .
H13M H 0.6231 -0.1809 0.0453 0.194 Uiso 1 1 calc R U .
H13N H 0.5383 -0.1873 0.0798 0.194 Uiso 1 1 calc R U .
H13O H 0.5721 -0.1189 0.0817 0.194 Uiso 1 1 calc R U .
N5 N 0.084(3) 0.910(3) 0.049(2) 0.34(3) Uiso 0.5 1 d D . P
C137 C 0.0740(17) 0.8648(17) 0.0257(13) 0.121(10) Uiso 0.5 1 d D . P
C138 C 0.018(3) 0.817(2) 0.032(2) 0.24(2) Uiso 0.5 1 d D . P
H13P H 0.0305 0.7909 -0.0019 0.367 Uiso 0.5 1 calc R U P
H13Q H -0.0372 0.8487 0.0300 0.367 Uiso 0.5 1 calc R U P
H13R H 0.0235 0.7800 0.0713 0.367 Uiso 0.5 1 calc R U P
N6 N -0.1974(19) 0.0239(16) 0.6736(16) 0.206(14) Uiso 0.5 1 d D . P
C139 C -0.246(2) 0.0852(18) 0.6697(19) 0.187(16) Uiso 0.5 1 d D . P
C140 C -0.3152(15) 0.1533(14) 0.6640(12) 0.111(9) Uiso 0.5 1 d D . P
H14D H -0.3520 0.1509 0.6362 0.166 Uiso 0.5 1 calc R U P
H14E H -0.2962 0.1984 0.6474 0.166 Uiso 0.5 1 calc R U P
H14F H -0.3429 0.1553 0.7046 0.166 Uiso 0.5 1 calc R U P
N7 N 0.320(2) 0.1010(17) 0.4634(17) 0.220(15) Uiso 0.5 1 d D . P
C141 C 0.283(2) 0.1620(18) 0.4451(18) 0.177(15) Uiso 0.5 1 d D . P
C142 C 0.2435(18) 0.2421(15) 0.4290(14) 0.137(11) Uiso 0.5 1 d D . P
H14G H 0.2065 0.2560 0.4635 0.206 Uiso 0.5 1 calc R U P
H14H H 0.2136 0.2532 0.3926 0.206 Uiso 0.5 1 calc R U P
H14I H 0.2834 0.2708 0.4201 0.206 Uiso 0.5 1 calc R U P

loop_
_atom_site_aniso_label
_atom_site_aniso_U_11
_atom_site_aniso_U_22
_atom_site_aniso_U_33
_atom_site_aniso_U_23
_atom_site_aniso_U_13
_atom_site_aniso_U_12
Nb1 0.0860(10) 0.0583(7) 0.1143(12) -0.0305(7) -0.0234(8) -0.0055(7)
Cl1 0.101(3) 0.071(2) 0.110(3) -0.035(2) -0.020(2) -0.0041(19)
C1 0.091(8) 0.055(6) 0.127(8) -0.031(6) -0.027(6) -0.012(6)
C2 0.088(8) 0.050(6) 0.124(8) -0.023(6) -0.026(6) -0.011(5)
C3 0.107(9) 0.060(7) 0.173(10) -0.044(7) -0.012(7) -0.024(6)
C4 0.111(9) 0.066(7) 0.183(11) -0.051(7) -0.017(7) -0.028(7)
C5 0.112(9) 0.065(7) 0.173(11) -0.051(7) -0.026(7) -0.023(7)
C6 0.084(7) 0.059(6) 0.134(8) -0.036(6) -0.042(5) -0.003(5)
C7 0.149(10) 0.093(9) 0.278(15) -0.071(9) 0.003(10) -0.062(8)
C8 0.144(10) 0.117(11) 0.43(2) -0.079(13) -0.014(11) -0.063(9)
C9 0.160(14) 0.124(12) 0.302(15) -0.047(10) 0.022(12) -0.054(11)
C10 0.162(14) 0.134(11) 0.361(18) -0.120(12) 0.018(13) -0.077(11)
C11 0.092(7) 0.065(6) 0.134(8) -0.042(6) -0.039(6) -0.001(6)
C12 0.113(10) 0.075(7) 0.134(9) -0.042(6) -0.032(7) 0.005(7)
C13 0.121(10) 0.069(7) 0.161(12) -0.053(7) -0.043(9) -0.001(7)
C14 0.093(8) 0.089(8) 0.131(11) -0.045(8) -0.033(7) -0.003(6)
C15 0.085(7) 0.055(5) 0.114(7) -0.018(5) -0.030(5) -0.009(5)
C16 0.082(6) 0.059(5) 0.103(8) -0.027(5) -0.023(5) -0.007(5)
C17 0.088(6) 0.057(5) 0.108(8) -0.028(5) -0.021(6) -0.003(5)
C18 0.090(7) 0.069(6) 0.101(9) -0.038(6) -0.024(6) -0.010(5)
C19 0.089(6) 0.068(6) 0.133(10) -0.033(6) -0.026(6) -0.011(5)
C20 0.084(6) 0.060(6) 0.122(10) -0.023(6) -0.024(6) -0.015(5)
C21 0.080(6) 0.055(5) 0.097(8) -0.029(5) -0.026(5) -0.009(4)
C22 0.100(8) 0.054(5) 0.108(8) -0.033(5) -0.014(6) 0.002(5)
C23 0.124(9) 0.074(8) 0.102(10) -0.031(7) -0.011(7) -0.020(7)
C24 0.105(9) 0.062(7) 0.108(8) -0.029(6) -0.013(6) -0.001(7)
C25 0.118(8) 0.070(7) 0.103(10) -0.034(7) -0.009(7) 0.013(6)
C26 0.088(7) 0.084(7) 0.161(11) -0.037(7) -0.017(6) -0.022(6)
C27 0.097(9) 0.137(11) 0.176(12) -0.056(9) -0.027(8) -0.018(8)
C28 0.106(10) 0.135(11) 0.179(12) -0.055(9) -0.005(9) -0.024(9)
C29 0.106(11) 0.105(8) 0.249(16) -0.021(8) -0.016(10) -0.030(8)
C30 0.077(8) 0.072(7) 0.114(7) -0.014(5) -0.028(6) -0.022(6)
C31 0.081(9) 0.083(7) 0.117(9) -0.004(6) -0.004(7) 0.000(6)
C32 0.117(11) 0.085(8) 0.121(9) 0.004(6) -0.012(8) 0.004(7)
C33 0.111(10) 0.090(7) 0.112(9) 0.002(6) -0.008(7) -0.016(7)
C34 0.098(8) 0.075(7) 0.108(7) -0.014(6) -0.024(6) -0.023(6)
C35 0.096(9) 0.071(7) 0.110(7) -0.016(6) -0.027(6) -0.010(6)
C36 0.097(7) 0.084(7) 0.115(7) -0.025(6) -0.026(5) -0.027(6)
C37 0.109(9) 0.071(8) 0.127(8) -0.023(6) -0.032(6) -0.020(7)
C38 0.107(8) 0.074(8) 0.124(8) -0.023(6) -0.033(6) -0.015(6)
C39 0.134(9) 0.081(9) 0.128(9) -0.031(7) -0.028(7) -0.031(7)
C40 0.124(9) 0.069(8) 0.121(8) -0.024(6) -0.030(6) -0.022(7)
C41 0.127(10) 0.092(9) 0.121(8) -0.024(7) -0.024(7) -0.033(8)
C42 0.112(8) 0.078(8) 0.120(7) -0.029(6) -0.025(6) -0.024(7)
C43 0.113(8) 0.092(7) 0.117(9) -0.029(7) -0.025(7) -0.029(6)
C44 0.123(10) 0.099(7) 0.143(11) -0.029(7) -0.022(9) -0.040(7)
C45 0.118(9) 0.140(11) 0.136(11) -0.051(9) -0.027(7) -0.030(8)
C46 0.132(11) 0.146(11) 0.128(9) -0.037(8) -0.028(8) -0.050(9)
C47 0.154(9) 0.072(7) 0.124(9) -0.017(7) -0.023(7) -0.028(7)
C48 0.183(14) 0.077(7) 0.170(14) -0.030(8) 0.003(11) -0.027(7)
C49 0.176(13) 0.090(9) 0.136(10) -0.020(8) -0.042(9) -0.016(9)
C50 0.158(9) 0.109(10) 0.132(12) -0.028(9) -0.020(8) -0.029(7)
C51 0.107(7) 0.099(8) 0.149(13) -0.056(8) -0.019(7) -0.035(6)
C52 0.110(7) 0.125(8) 0.166(13) -0.078(8) -0.009(7) -0.044(6)
C53 0.126(9) 0.137(9) 0.210(17) -0.101(11) 0.020(9) -0.063(7)
C54 0.129(9) 0.134(9) 0.213(16) -0.100(10) 0.015(9) -0.063(7)
C55 0.118(9) 0.102(8) 0.178(14) -0.062(9) -0.008(8) -0.046(7)
C56 0.103(7) 0.091(7) 0.139(11) -0.048(8) -0.009(6) -0.038(5)
C57 0.115(9) 0.144(9) 0.186(12) -0.091(9) -0.010(8) -0.026(7)
C58 0.161(14) 0.150(10) 0.195(13) -0.088(9) -0.019(10) -0.019(9)
C59 0.128(12) 0.156(12) 0.188(11) -0.085(10) -0.005(9) -0.038(10)
C60 0.134(10) 0.217(15) 0.242(17) -0.131(13) -0.002(10) -0.051(10)
C61 0.204(15) 0.157(11) 0.306(18) -0.148(12) 0.030(13) -0.094(10)
C62 0.232(16) 0.177(15) 0.32(2) -0.113(15) 0.016(15) -0.113(13)
C63 0.41(3) 0.184(15) 0.304(17) -0.158(13) 0.049(14) -0.175(17)
C64 0.278(18) 0.182(14) 0.43(3) -0.114(14) -0.009(17) -0.084(12)
C65 0.078(6) 0.066(7) 0.146(8) -0.051(6) -0.023(5) 0.003(5)
C66 0.086(7) 0.059(7) 0.149(8) -0.047(6) -0.036(5) -0.007(5)
C67 0.080(7) 0.062(8) 0.197(11) -0.049(7) -0.039(6) 0.002(6)
C68 0.079(7) 0.076(8) 0.219(11) -0.057(8) -0.027(6) -0.003(6)
C69 0.078(7) 0.084(9) 0.205(11) -0.050(8) -0.013(6) -0.003(6)
C70 0.083(7) 0.081(8) 0.160(8) -0.046(6) -0.007(6) -0.004(6)
C71 0.062(8) 0.119(10) 0.326(17) -0.074(11) -0.036(8) 0.007(7)
C72 0.086(12) 0.153(10) 0.50(3) -0.054(12) -0.057(14) 0.024(8)
C73 0.090(12) 0.216(16) 0.43(2) -0.140(16) -0.069(13) 0.002(11)
C74 0.101(13) 0.30(2) 0.381(18) -0.091(14) -0.010(11) 0.005(13)
C75 0.091(8) 0.084(7) 0.158(9) -0.044(6) -0.004(6) -0.013(6)
C76 0.115(10) 0.083(8) 0.151(12) -0.044(8) -0.011(8) -0.017(7)
C77 0.095(9) 0.088(7) 0.165(13) -0.044(7) -0.006(8) -0.016(6)
C78 0.118(10) 0.133(11) 0.174(11) -0.048(9) 0.012(8) -0.030(9)
C79 0.081(7) 0.067(6) 0.136(7) -0.044(5) -0.038(5) -0.002(5)
C80 0.098(7) 0.063(6) 0.119(8) -0.038(6) -0.037(6) -0.001(6)
C81 0.115(7) 0.059(6) 0.105(8) -0.023(6) -0.036(6) -0.012(5)
C82 0.161(9) 0.078(8) 0.158(11) -0.047(8) -0.088(8) 0.013(7)
C83 0.172(10) 0.096(9) 0.197(11) -0.072(9) -0.111(9) 0.027(7)
C84 0.131(10) 0.071(8) 0.170(10) -0.050(7) -0.076(8) 0.008(7)
C85 0.102(8) 0.068(6) 0.134(8) -0.041(6) -0.045(6) 0.001(5)
C86 0.112(7) 0.063(6) 0.109(8) -0.028(6) -0.029(6) -0.010(5)
C87 0.115(8) 0.096(9) 0.115(10) -0.053(8) -0.019(7) -0.022(7)
C88 0.127(10) 0.066(6) 0.105(9) -0.036(6) -0.014(7) -0.003(7)
C89 0.155(12) 0.095(9) 0.112(8) -0.035(7) -0.024(7) -0.047(8)
C90 0.221(13) 0.138(12) 0.241(13) -0.092(11) -0.155(11) 0.032(8)
C91 0.230(17) 0.249(16) 0.253(18) -0.091(14) -0.136(14) -0.028(13)
C92 0.316(18) 0.236(15) 0.36(2) -0.145(15) -0.220(16) 0.095(12)
C93 0.232(16) 0.215(17) 0.229(13) -0.057(12) -0.159(12) -0.015(13)
C94 0.085(9) 0.072(6) 0.135(9) -0.040(5) -0.046(7) -0.003(5)
C95 0.081(8) 0.062(6) 0.139(9) -0.039(6) -0.043(7) -0.002(5)
C96 0.087(8) 0.067(6) 0.150(10) -0.037(6) -0.037(7) -0.004(5)
C97 0.135(12) 0.072(8) 0.169(11) -0.041(7) -0.009(8) -0.011(7)
C98 0.137(12) 0.077(7) 0.164(11) -0.043(7) -0.004(9) -0.006(7)
C99 0.134(11) 0.079(7) 0.145(10) -0.043(7) -0.024(8) -0.013(7)
C100 0.077(6) 0.061(6) 0.170(10) -0.044(6) -0.030(6) -0.008(5)
C101 0.068(7) 0.058(5) 0.189(12) -0.044(6) -0.035(8) 0.002(5)
C102 0.074(7) 0.066(6) 0.198(11) -0.055(6) -0.024(7) -0.003(5)
C103 0.060(7) 0.056(6) 0.184(12) -0.042(6) -0.008(7) -0.002(5)
C104 0.061(7) 0.063(5) 0.184(11) -0.047(6) -0.010(7) 0.001(5)
C105 0.072(8) 0.061(5) 0.185(13) -0.037(6) -0.037(8) 0.003(5)
C106 0.065(7) 0.062(5) 0.174(11) -0.044(6) -0.030(7) -0.003(5)
C107 0.070(7) 0.075(7) 0.215(11) -0.067(7) -0.028(7) -0.003(6)
C108 0.111(11) 0.100(9) 0.213(11) -0.068(8) -0.030(9) -0.020(8)
C109 0.072(8) 0.105(9) 0.245(14) -0.080(10) -0.024(8) -0.006(7)
C110 0.121(11) 0.090(7) 0.211(14) -0.066(8) -0.017(10) -0.029(7)
C111 0.077(8) 0.059(6) 0.255(14) -0.028(8) -0.029(8) 0.009(6)
C112 0.197(16) 0.114(12) 0.305(15) -0.034(11) -0.096(12) 0.007(11)
C113 0.120(10) 0.112(11) 0.291(16) -0.001(11) 0.004(10) 0.042(9)
C114 0.158(13) 0.087(9) 0.35(2) -0.022(11) -0.035(13) -0.026(9)
C115 0.086(7) 0.049(8) 0.227(10) -0.042(8) -0.051(7) -0.002(6)
C116 0.085(7) 0.070(9) 0.268(11) -0.056(8) -0.063(7) 0.008(6)
C117 0.121(10) 0.076(10) 0.274(11) -0.057(9) -0.082(8) 0.005(8)
C118 0.121(9) 0.082(10) 0.261(11) -0.056(8) -0.087(8) -0.005(8)
C119 0.114(9) 0.070(9) 0.231(11) -0.056(8) -0.070(7) 0.002(7)
C120 0.083(7) 0.055(7) 0.220(10) -0.046(8) -0.052(6) -0.005(6)
C121 0.079(8) 0.106(9) 0.299(13) -0.076(9) -0.050(8) 0.005(8)
C122 0.121(12) 0.101(9) 0.289(18) -0.072(10) -0.046(11) -0.004(8)
C123 0.093(11) 0.124(11) 0.327(15) -0.058(10) -0.029(10) -0.007(9)
C124 0.092(9) 0.181(14) 0.357(19) -0.110(14) -0.071(11) 0.013(9)
C125 0.167(13) 0.173(14) 0.268(12) -0.074(10) -0.112(10) -0.015(11)
C126 0.237(17) 0.224(16) 0.292(19) -0.114(14) -0.131(14) 0.003(13)
C127 0.194(13) 0.27(2) 0.34(2) -0.089(17) -0.133(13) -0.033(13)
C128 0.30(2) 0.251(17) 0.289(17) -0.053(13) -0.123(15) -0.094(16)
N1 0.097(7) 0.065(5) 0.101(8) -0.025(5) -0.012(6) -0.019(5)
C129 0.143(13) 0.079(7) 0.103(11) -0.021(7) -0.037(10) -0.034(7)
C130 0.214(18) 0.088(8) 0.145(14) -0.037(8) -0.012(13) -0.066(9)
O1 0.083(5) 0.055(4) 0.106(6) -0.026(4) -0.030(4) -0.008(4)
O2 0.080(5) 0.047(4) 0.102(6) -0.020(4) -0.018(4) -0.004(4)
O3 0.114(7) 0.090(6) 0.129(7) -0.011(5) -0.037(6) -0.021(5)
O4 0.121(7) 0.096(6) 0.130(8) -0.051(6) -0.005(6) -0.042(5)
O5 0.076(4) 0.061(4) 0.112(6) -0.036(4) -0.018(4) 0.001(4)
O6 0.077(5) 0.056(4) 0.110(5) -0.027(4) -0.024(4) -0.005(4)
O7 0.088(6) 0.062(5) 0.198(9) -0.049(5) -0.049(6) 0.003(4)
O8 0.087(7) 0.095(7) 0.228(10) -0.056(7) -0.045(7) 0.003(5)
N2 0.38(3) 0.30(2) 0.212(19) -0.076(16) -0.039(17) -0.21(2)
C131 0.131(13) 0.152(14) 0.112(14) -0.044(10) 0.019(10) -0.057(11)
C132 0.103(11) 0.096(10) 0.128(13) -0.032(9) -0.021(9) -0.004(8)
N3 0.243(19) 0.113(9) 0.36(3) -0.023(13) 0.085(18) -0.007(11)
C133 0.136(14) 0.098(9) 0.216(19) -0.043(12) 0.030(13) -0.030(10)
C134 0.150(14) 0.079(8) 0.28(2) -0.053(12) -0.039(15) -0.037(9)
N4 0.154(17) 0.29(2) 0.208(18) 0.001(14) -0.029(12) 0.037(15)
C135 0.087(14) 0.163(17) 0.177(18) -0.038(12) 0.007(10) 0.013(12)
C136 0.103(12) 0.097(11) 0.178(16) -0.041(10) -0.005(10) -0.006(9)

loop_
_atom_type_symbol
_atom_type_description
_atom_type_scat_dispersion_real
_atom_type_scat_dispersion_imag
_atom_type_scat_source
Nb Nb -2.0727 0.6215 'International Tables Vol C Tables 4.2.6.8 and 6.1.1.4'
C C 0.0033 0.0016 'International Tables Vol C Tables 4.2.6.8 and 6.1.1.4'
H H 0.0000 0.0000 'International Tables Vol C Tables 4.2.6.8 and 6.1.1.4'
O O 0.0106 0.0060 'International Tables Vol C Tables 4.2.6.8 and 6.1.1.4'
N N 0.0061 0.0033 'International Tables Vol C Tables 4.2.6.8 and 6.1.1.4'
Cl Cl 0.1484 0.1585 'International Tables Vol C Tables 4.2.6.8 and 6.1.1.4'

loop_
_geom_angle_atom_site_label_1
_geom_angle_atom_site_label_2
_geom_angle_atom_site_label_3
_geom_angle
O1 Nb1 O6 101.7(3)
O1 Nb1 O2 93.8(3)
O6 Nb1 O2 89.7(3)
O1 Nb1 O5 92.9(3)
O6 Nb1 O5 91.1(3)
O2 Nb1 O5 173.0(3)
O1 Nb1 N1 172.5(4)
O6 Nb1 N1 85.8(3)
O2 Nb1 N1 86.5(3)
O5 Nb1 N1 86.7(3)
O1 Nb1 Cl1 93.1(2)
O6 Nb1 Cl1 165.3(2)
O2 Nb1 Cl1 89.6(2)
O5 Nb1 Cl1 87.8(3)
N1 Nb1 Cl1 79.5(3)
O1 C1 C2 118.5(12)
O1 C1 C6 122.6(14)
C2 C1 C6 118.8(13)
C3 C2 C1 120.2(13)
C3 C2 C15 119.2(13)
C1 C2 C15 120.5(12)
C2 C3 C4 123.0(15)
C3 C4 C5 115.9(14)
C3 C4 C7 122.3(16)
C5 C4 C7 121.6(15)
C4 C5 C6 123.7(14)
C5 C6 C1 117.8(14)
C5 C6 C11 120.7(12)
C1 C6 C11 121.4(12)
C8 C7 C4 110.1(14)
C8 C7 C10 118.0(19)
C4 C7 C10 111.8(16)
C8 C7 C9 109(2)
C4 C7 C9 108.4(17)
C10 C7 C9 98.6(15)
C12 C11 C6 110.3(10)
C12 C11 C14 111.4(11)
C6 C11 C14 110.4(11)
C12 C11 C13 108.2(11)
C6 C11 C13 111.6(11)
C14 C11 C13 104.8(10)
C30 C15 C21 113.7(11)
C30 C15 C2 113.8(10)
C21 C15 C2 107.8(10)
O2 C16 C21 119.4(11)
O2 C16 C17 119.4(12)
C21 C16 C17 121.2(13)
C18 C17 C16 115.0(12)
C18 C17 C22 120.9(11)
C16 C17 C22 124.1(12)
C17 C18 C19 124.1(12)
C20 C19 C18 116.4(13)
C20 C19 C26 124.2(13)
C18 C19 C26 119.4(12)
C21 C20 C19 123.0(12)
C20 C21 C16 119.9(12)
C20 C21 C15 120.5(12)
C16 C21 C15 119.5(11)
C23 C22 C17 110.2(11)
C23 C22 C24 110.2(11)
C17 C22 C24 109.4(10)
C23 C22 C25 108.1(10)
C17 C22 C25 111.3(11)
C24 C22 C25 107.6(10)
C29 C26 C27 109.5(13)
C29 C26 C28 106.9(14)
C27 C26 C28 109.2(12)
C29 C26 C19 110.8(12)
C27 C26 C19 112.1(13)
C28 C26 C19 108.3(12)
C31 C30 C35 119.9(14)
C31 C30 C15 117.6(13)
C35 C30 C15 122.3(12)
C30 C31 C32 119.3(14)
C33 C32 C31 120.7(14)
C32 C33 C34 119.8(15)
C35 C34 C33 118.2(14)
C35 C34 C36 119.3(13)
C33 C34 C36 122.3(14)
C30 C35 C34 122.1(13)
C42 C36 C56 114.3(13)
C42 C36 C34 113.1(12)
C56 C36 C34 109.2(11)
C42 C37 O3 117.4(15)
C42 C37 C38 124.3(17)
O3 C37 C38 118.1(15)
C39 C38 C37 114.0(16)
C39 C38 C43 123.5(15)
C37 C38 C43 122.1(16)
C40 C39 C38 124.6(16)
C41 C40 C39 118.2(17)
C41 C40 C47 118.8(15)
C39 C40 C47 123.0(16)
C40 C41 C42 121.7(16)
C37 C42 C41 116.9(16)
C37 C42 C36 122.1(15)
C41 C42 C36 120.8(14)
C46 C43 C44 108.8(12)
C46 C43 C38 110.6(13)
C44 C43 C38 111.5(12)
C46 C43 C45 105.8(12)
C44 C43 C45 110.2(13)
C38 C43 C45 109.8(12)
C49 C47 C40 115.9(14)
C49 C47 C48 111.0(13)
C40 C47 C48 106.9(12)
C49 C47 C50 105.2(14)
C40 C47 C50 110.5(12)
C48 C47 C50 107.0(12)
C52 C51 O4 120.5(14)
C52 C51 C56 120.4(14)
O4 C51 C56 119.1(13)
C51 C52 C53 119.2(15)
C51 C52 C57 120.4(14)
C53 C52 C57 120.3(14)
C52 C53 C54 120.9(15)
C55 C54 C53 116.7(14)
C55 C54 C61 125.7(17)
C53 C54 C61 117.5(15)
C56 C55 C54 123.6(16)
C55 C56 C51 119.0(14)
C55 C56 C36 123.5(14)
C51 C56 C36 117.6(12)
C58 C57 C60 107.2(16)
C58 C57 C59 109.1(14)
C60 C57 C59 106.3(16)
C58 C57 C52 112.1(15)
C60 C57 C52 112.6(14)
C59 C57 C52 109.4(15)
C63 C61 C62 121(2)
C63 C61 C54 109(2)
C62 C61 C54 116.3(19)
C63 C61 C64 105(2)
C62 C61 C64 98(2)
C54 C61 C64 104.4(19)
O5 C65 C70 123.9(15)
O5 C65 C66 117.8(15)
C70 C65 C66 118.4(15)
C67 C66 C65 119.7(16)
C67 C66 C79 120.5(14)
C65 C66 C79 119.7(13)
C68 C67 C66 121.9(17)
C67 C68 C69 116.7(16)
C67 C68 C71 122.5(17)
C69 C68 C71 120.7(17)
C70 C69 C68 124.5(18)
C69 C70 C65 118.5(17)
C69 C70 C75 120.2(16)
C65 C70 C75 121.2(15)
C72 C71 C73 109.7(12)
C72 C71 C68 113.8(14)
C73 C71 C68 111.9(13)
C72 C71 C74 103.0(11)
C73 C71 C74 101.2(11)
C68 C71 C74 116.2(16)
C77 C75 C76 109.6(11)
C77 C75 C78 107.7(12)
C76 C75 C78 108.8(13)
C77 C75 C70 111.0(12)
C76 C75 C70 107.1(12)
C78 C75 C70 112.7(13)
C85 C79 C66 110.5(10)
C85 C79 C94 111.7(11)
C66 C79 C94 115.7(11)
O6 C80 C85 117.6(12)
O6 C80 C81 122.2(11)
C85 C80 C81 120.2(13)
C82 C81 C80 116.9(13)
C82 C81 C86 119.9(12)
C80 C81 C86 123.2(12)
C81 C82 C83 123.7(14)
C84 C83 C82 115.7(14)
C84 C83 C90 123.6(14)
C82 C83 C90 120.7(14)
C85 C84 C83 123.5(14)
C84 C85 C80 119.8(13)
C84 C85 C79 118.5(12)
C80 C85 C79 121.7(12)
C81 C86 C87 111.7(10)
C81 C86 C89 114.1(11)
C87 C86 C89 106.9(11)
C81 C86 C88 108.9(11)
C87 C86 C88 108.7(11)
C89 C86 C88 106.4(10)
C92 C90 C93 109.4(13)
C92 C90 C91 105.6(13)
C93 C90 C91 105.6(11)
C92 C90 C83 116.1(15)
C93 C90 C83 110.7(16)
C91 C90 C83 108.8(15)
C99 C94 C95 120.2(13)
C99 C94 C79 120.4(13)
C95 C94 C79 119.3(14)
C96 C95 C94 119.7(14)
C97 C96 C95 118.7(15)
C97 C96 C100 124.3(14)
C95 C96 C100 117.0(14)
C98 C97 C96 122.6(15)
C97 C98 C99 119.8(16)
C94 C99 C98 118.9(15)
C96 C100 C120 110.5(12)
C96 C100 C106 113.8(11)
C120 C100 C106 111.5(10)
O7 C101 C106 120.9(11)
O7 C101 C102 118.1(12)
C106 C101 C102 120.9(12)
C103 C102 C101 115.2(13)
C103 C102 C107 123.5(12)
C101 C102 C107 121.3(12)
C104 C103 C102 126.1(12)
C103 C104 C105 117.1(12)
C103 C104 C111 123.1(13)
C105 C104 C111 119.6(13)
C104 C105 C106 120.3(13)
C101 C106 C105 120.3(11)
C101 C106 C100 118.3(11)
C105 C106 C100 121.3(11)
C102 C107 C109 108.2(13)
C102 C107 C110 110.6(12)
C109 C107 C110 107.1(12)
C102 C107 C108 110.5(13)
C109 C107 C108 113.5(13)
C110 C107 C108 106.8(13)
C114 C111 C112 112.1(18)
C114 C111 C104 115.7(14)
C112 C111 C104 114.7(14)
C114 C111 C113 109.2(15)
C112 C111 C113 97.6(14)
C104 C111 C113 105.5(14)
O8 C115 C116 117.8(19)
O8 C115 C120 122.3(15)
C116 C115 C120 120(2)
C115 C116 C117 118(2)
C115 C116 C121 123(2)
C117 C116 C121 118.2(16)
C118 C117 C116 121.9(19)
C117 C118 C119 119(2)
C117 C118 C125 122.7(19)
C119 C118 C125 118(2)
C120 C119 C118 122(2)
C119 C120 C115 118.6(15)
C119 C120 C100 124.3(17)
C115 C120 C100 116.9(16)
C124 C121 C123 106.7(15)
C124 C121 C122 104.7(13)
C123 C121 C122 110.3(18)
C124 C121 C116 113.8(18)
C123 C121 C116 110.5(13)
C122 C121 C116 110.6(14)
C127 C125 C126 113(2)
C127 C125 C128 112(2)
C126 C125 C128 108(2)
C127 C125 C118 109(2)
C126 C125 C118 108.7(18)
C128 C125 C118 104.4(18)
C129 N1 Nb1 176.3(12)
N1 C129 C130 178.7(18)
C1 O1 Nb1 156.6(8)
C16 O2 Nb1 155.1(7)
C65 O5 Nb1 158.2(9)
C80 O6 Nb1 157.3(8)
N2 C131 C132 177(2)
N3 C133 C134 174(2)
N4 C135 C136 177(3)
N5 C137 C138 140(3)
N6 C139 C140 170(4)
N7 C141 C142 171(5)

loop_
_geom_bond_atom_site_label_1
_geom_bond_atom_site_label_2
_geom_bond_distance
Nb1 O1 1.873(7)
Nb1 O6 1.916(8)
Nb1 O2 1.925(8)
Nb1 O5 1.928(8)
Nb1 N1 2.246(10)
Nb1 Cl1 2.420(4)
C1 O1 1.363(13)
C1 C2 1.401(16)
C1 C6 1.414(16)
C2 C3 1.379(15)
C2 C15 1.552(16)
C3 C4 1.387(17)
C4 C5 1.393(18)
C4 C7 1.49(2)
C5 C6 1.405(16)
C6 C11 1.547(17)
C7 C8 1.40(2)
C7 C10 1.52(2)
C7 C9 1.58(2)
C11 C12 1.516(16)
C11 C14 1.578(15)
C11 C13 1.587(15)
C15 C30 1.544(16)
C15 C21 1.544(15)
C16 O2 1.387(13)
C16 C21 1.414(15)
C16 C17 1.416(15)
C17 C18 1.412(15)
C17 C22 1.539(16)
C18 C19 1.423(16)
C19 C20 1.374(15)
C19 C26 1.533(18)
C20 C21 1.356(15)
C22 C23 1.510(16)
C22 C24 1.540(15)
C22 C25 1.554(15)
C26 C29 1.506(17)
C26 C27 1.517(18)
C26 C28 1.528(18)
C30 C31 1.381(15)
C30 C35 1.383(16)
C31 C32 1.400(17)
C32 C33 1.400(17)
C33 C34 1.403(17)
C34 C35 1.390(16)
C34 C36 1.535(17)
C36 C42 1.491(17)
C36 C56 1.525(17)
C37 C42 1.394(18)
C37 O3 1.398(16)
C37 C38 1.404(18)
C38 C39 1.399(17)
C38 C43 1.524(18)
C39 C40 1.380(18)
C40 C41 1.372(18)
C40 C47 1.559(19)
C41 C42 1.409(17)
C43 C46 1.514(17)
C43 C44 1.518(16)
C43 C45 1.537(18)
C47 C49 1.486(18)
C47 C48 1.566(17)
C47 C50 1.588(19)
C51 C52 1.346(17)
C51 O4 1.369(14)
C51 C56 1.439(18)
C52 C53 1.397(17)
C52 C57 1.55(2)
C53 C54 1.445(19)
C54 C55 1.356(18)
C54 C61 1.57(2)
C55 C56 1.349(16)
C57 C58 1.53(2)
C57 C60 1.53(2)
C57 C59 1.55(2)
C61 C63 1.42(3)
C61 C62 1.44(2)
C61 C64 1.60(3)
C65 O5 1.368(14)
C65 C70 1.403(18)
C65 C66 1.407(17)
C66 C67 1.395(17)
C66 C79 1.530(17)
C67 C68 1.347(19)
C68 C69 1.40(2)
C68 C71 1.50(2)
C69 C70 1.342(17)
C70 C75 1.58(2)
C71 C72 1.451(13)
C71 C73 1.478(14)
C71 C74 1.539(14)
C75 C77 1.534(16)
C75 C76 1.545(17)
C75 C78 1.549(18)
C79 C85 1.528(16)
C79 C94 1.567(17)
C80 O6 1.361(13)
C80 C85 1.400(16)
C80 C81 1.419(16)
C81 C82 1.405(16)
C81 C86 1.523(16)
C82 C83 1.407(19)
C83 C84 1.393(18)
C83 C90 1.53(2)
C84 C85 1.363(16)
C86 C87 1.534(16)
C86 C89 1.551(16)
C86 C88 1.559(15)
C90 C92 1.440(14)
C90 C93 1.482(14)
C90 C91 1.508(14)
C94 C99 1.372(17)
C94 C95 1.425(16)
C95 C96 1.395(16)
C96 C97 1.372(17)
C96 C100 1.501(17)
C97 C98 1.357(18)
C98 C99 1.423(17)
C100 C120 1.536(17)
C100 C106 1.563(15)
C101 O7 1.367(13)
C101 C106 1.403(16)
C101 C102 1.422(16)
C102 C103 1.404(16)
C102 C107 1.522(18)
C103 C104 1.383(16)
C104 C105 1.396(15)
C104 C111 1.519(18)
C105 C106 1.417(15)
C107 C109 1.535(17)
C107 C110 1.541(16)
C107 C108 1.557(19)
C111 C114 1.459(19)
C111 C112 1.48(2)
C111 C113 1.52(2)
C115 O8 1.386(18)
C115 C116 1.393(19)
C115 C120 1.44(2)
C116 C117 1.41(2)
C116 C121 1.56(2)
C117 C118 1.37(2)
C118 C119 1.38(2)
C118 C125 1.61(3)
C119 C120 1.37(2)
C121 C124 1.52(2)
C121 C123 1.53(2)
C121 C122 1.541(19)
C125 C127 1.48(3)
C125 C126 1.49(3)
C125 C128 1.51(3)
N1 C129 1.095(13)
C129 C130 1.533(17)
N2 C131 1.135(13)
C131 C132 1.444(13)
N3 C133 1.126(13)
C133 C134 1.425(13)
N4 C135 1.140(14)
C135 C136 1.450(14)
N5 C137 1.174(19)
C137 C138 1.501(18)
N6 C139 1.222(16)
C139 C140 1.496(17)
N7 C141 1.158(17)
C141 C142 1.461(16)
